data_7157774
loop_
_publ_author_name
'Thaima, Thanphat'
'Yazici, Arife'
'Auranwiwat, Chiramet'
'Willis, Anthony C.'
'Wille, Uta'
'Limtharakul, Thunwadee'
'Pyne, Stephen G.'

_publ_section_title
;
 Synthesis of spirocyclic heterocycles from \a,\b-unsaturated
 <i>N</i>-acyliminium ions.
;
_journal_issue 1
_journal_name_full 'Organic &amp; biomolecular chemistry'
_journal_page_first 259
_journal_page_last 272
_journal_paper_doi 10.1039/d0ob02075c
_journal_volume 19
_journal_year 2021
_chemical_absolute_configuration ad
_chemical_compound_source ' from U of Wollongong '
_chemical_formula_moiety 'C17 H20 Cl N O2'
_chemical_formula_sum 'C17 H20 Cl N O2'
_chemical_formula_weight 305.80
_space_group_IT_number 19
_space_group_name_Hall 'P 2ac 2ab'
_space_group_name_H-M_alt 'P 21 21 21'
_symmetry_cell_setting orthorhombic
_symmetry_space_group_name_Hall 'P 2ac 2ab'
_symmetry_space_group_name_H-M 'P 21 21 21'
_atom_sites_solution_hydrogens difmap
_atom_sites_solution_primary direct
_audit_creation_date 18-09-05
_audit_creation_method CRYSTALS_ver_14.40
_audit_update_record
;
2020-06-18 deposited with the CCDC.	2020-11-11 downloaded from the CCDC.
;
_cell_angle_alpha 90
_cell_angle_beta 90
_cell_angle_gamma 90
_cell_formula_units_Z 4
_cell_length_a 10.4037(1)
_cell_length_b 10.6504(1)
_cell_length_c 13.4206(1)
_cell_measurement_reflns_used 28996
_cell_measurement_temperature 150
_cell_measurement_theta_max 74
_cell_measurement_theta_min 5
_cell_volume 1487.05(2)
_computing_cell_refinement 'CrysAlisPro 1.171.39.46 (Rigaku OD, 2018)'
_computing_data_collection 'CrysAlisPro 1.171.39.46 (Rigaku OD, 2018)'
_computing_data_reduction 'CrysAlisPro 1.171.39.46 (Rigaku OD, 2018)'
_computing_molecular_graphics 'PLATON (Spek, 2008)'
_computing_publication_material 'CRYSTALS (Betteridge et al., 2003)'
_computing_structure_refinement 'CRYSTALS (Betteridge et al., 2003)'
_computing_structure_solution 'SIR92 (Altomare et al., 1994)'
_diffrn_ambient_environment N~2~
_diffrn_ambient_temperature 150
_diffrn_detector 'CCD plate'
_diffrn_detector_type EosS2
_diffrn_measured_fraction_theta_full 1.000
_diffrn_measured_fraction_theta_max 1.000
_diffrn_measurement_device 'four-circle diffractometer'
_diffrn_measurement_device_type 'SuperNova, Dual, Cu at zero, EosS2'
_diffrn_measurement_method '\w scans'
_diffrn_radiation_monochromator mirror
_diffrn_radiation_probe x-ray
_diffrn_radiation_type 'Cu K\a'
_diffrn_radiation_wavelength 1.54184
_diffrn_reflns_av_R_equivalents 0.032
_diffrn_reflns_av_sigmaI/netI 0.0312
_diffrn_reflns_limit_h_max 12
_diffrn_reflns_limit_h_min -12
_diffrn_reflns_limit_k_max 13
_diffrn_reflns_limit_k_min -13
_diffrn_reflns_limit_l_max 16
_diffrn_reflns_limit_l_min -16
_diffrn_reflns_number 35545
_diffrn_reflns_theta_full 73.748
_diffrn_reflns_theta_max 73.748
_diffrn_reflns_theta_min 5.302
_diffrn_source 'micro-focus sealed X-ray tube'
_diffrn_source_type 'SuperNova (Cu) X-ray Source'
_diffrn_standards_number 0
_exptl_absorpt_coefficient_mu 2.303
_exptl_absorpt_correction_T_max 0.89
_exptl_absorpt_correction_T_min 0.67
_exptl_absorpt_correction_type multi-scan
_exptl_absorpt_process_details
;
CrysAlisPro 1.171.39.46 (Rigaku Oxford Diffraction, 2018)
Empirical absorption correction using spherical harmonics,
 implemented in SCALE3 ABSPACK scaling algorithm.
;
_exptl_crystal_colour colourless
_exptl_crystal_density_diffrn 1.366
_exptl_crystal_density_method 'not measured'
_exptl_crystal_description prism
_exptl_crystal_F_000 648
_exptl_crystal_size_max 0.267
_exptl_crystal_size_mid 0.074
_exptl_crystal_size_min 0.053
_refine_diff_density_max 0.40
_refine_diff_density_min -0.35
_refine_ls_abs_structure_details 'Flack (1983), 1267 Friedel-pairs'
_refine_ls_abs_structure_Flack -0.008(13)
_refine_ls_extinction_method None
_refine_ls_goodness_of_fit_ref 1.0026
_refine_ls_hydrogen_treatment constr
_refine_ls_matrix_type full
_refine_ls_number_parameters 191
_refine_ls_number_reflns 2996
_refine_ls_number_restraints 0
_refine_ls_R_factor_all 0.0341
_refine_ls_R_factor_gt 0.0340
_refine_ls_shift/su_max 0.0004028
_refine_ls_shift/su_mean 0.0001095
_refine_ls_structure_factor_coef Fsqd
_refine_ls_weighting_details
;
 Method= Modified Sheldrick 
 w=1/[\s^2^(F^2^) + ( 0.07P)^2^ + 0.39P] 
 ,where P=(max(Fo^2^,0) + 2Fc^2^)/3 
;
_refine_ls_weighting_scheme calc
_refine_ls_wR_factor_all 0.0921
_refine_ls_wR_factor_gt 0.0919
_refine_ls_wR_factor_ref 0.0921
_reflns_limit_h_max 12
_reflns_limit_h_min -12
_reflns_limit_k_max 13
_reflns_limit_k_min 0
_reflns_limit_l_max 16
_reflns_limit_l_min 0
_reflns_number_gt 2974
_reflns_number_total 2996
_reflns_threshold_expression I>2.0\s(I)
_oxford_diffrn_Wilson_B_factor 2.31
_oxford_diffrn_Wilson_scale 0.01
_oxford_refine_ls_r_factor_ref 0.0341
_oxford_refine_ls_scale 8.1(3)
_oxford_reflns_number_all 2996
_oxford_reflns_threshold_expression_ref I>-10.0\s(I)
_oxford_structure_analysis_title 'Z:\pyn1817SNQ\Tony_pyn1817SNQ_da At 11:51 on'
_cod_data_source_file d0ob02075c2.cif
_cod_data_source_block pyn1817SNQ
_cod_depositor_comments 'Adding full bibliography for 7157774--7157779.cif.'
_cod_original_sg_symbol_H-M 'P 21 21 21 '
_cod_database_code 7157774
_oxdiff_exptl_absorpt_empirical_details
;
Empirical correction (ABSPACK) includes:
- Absorption correction using spherical harmonics
- Frame scaling
- Detector area scaling
;

loop_
_symmetry_equiv_pos_as_xyz
x,y,z
x+1/2,-y+1/2,-z
-x,y+1/2,-z+1/2
-x+1/2,-y,z+1/2

loop_
_atom_site_label
_atom_site_type_symbol
_atom_site_fract_x
_atom_site_fract_y
_atom_site_fract_z
_atom_site_U_iso_or_equiv
_atom_site_occupancy
_atom_site_adp_type
_atom_site_refinement_flags_posn
_atom_site_refinement_flags_adp
_atom_site_refinement_flags_occupancy
_atom_site_disorder_assembly
_atom_site_disorder_group
_atom_site_attached_hydrogens
Cl1 Cl 0.68552(4) 0.70676(4) 0.35122(4) 0.0357 1.0000 Uani . . . . . .
O1 O 0.42433(10) 0.68838(11) 0.23603(8) 0.0213 1.0000 Uani . . . . . .
O2 O 0.08506(12) 0.44018(11) 0.09750(8) 0.0277 1.0000 Uani . . . . . .
N1 N 0.11649(12) 0.55111(12) 0.24192(9) 0.0185 1.0000 Uani . . . . . .
C1 C 0.14978(15) 0.51118(13) 0.14900(11) 0.0205 1.0000 Uani . . . . . .
C2 C 0.27840(16) 0.56888(15) 0.12214(11) 0.0232 1.0000 Uani . . . . . .
C3 C 0.29579(15) 0.67337(15) 0.19913(11) 0.0194 1.0000 Uani . . . . . .
C4 C 0.21341(14) 0.63094(14) 0.28845(10) 0.0173 1.0000 Uani . . . . . .
C5 C 0.15940(14) 0.74035(14) 0.34899(12) 0.0215 1.0000 Uani . . . . . .
C6 C 0.26645(16) 0.83670(15) 0.36870(12) 0.0239 1.0000 Uani . . . . . .
C7 C 0.39226(15) 0.77581(15) 0.40330(11) 0.0229 1.0000 Uani . . . . . .
C8 C 0.42440(15) 0.65863(14) 0.34177(11) 0.0196 1.0000 Uani . . . . . .
C9 C 0.31532(14) 0.56323(14) 0.35164(11) 0.0190 1.0000 Uani . . . . . .
C10 C 0.55235(16) 0.60050(16) 0.36775(13) 0.0256 1.0000 Uani . . . . . .
C11 C -0.00636(15) 0.52077(15) 0.28720(11) 0.0207 1.0000 Uani . . . . . .
C12 C -0.00108(14) 0.42104(14) 0.36747(11) 0.0189 1.0000 Uani . . . . . .
C13 C -0.07932(16) 0.43315(16) 0.45108(12) 0.0248 1.0000 Uani . . . . . .
C14 C -0.08091(18) 0.34030(19) 0.52357(13) 0.0327 1.0000 Uani . . . . . .
C15 C -0.00765(19) 0.23372(17) 0.51228(13) 0.0324 1.0000 Uani . . . . . .
C16 C 0.07017(18) 0.22041(16) 0.42963(14) 0.0296 1.0000 Uani . . . . . .
C17 C 0.07472(16) 0.31402(15) 0.35771(12) 0.0235 1.0000 Uani . . . . . .
H21 H 0.2792 0.6005 0.0553 0.0282 1.0000 Uiso R . . . . .
H22 H 0.3467 0.5084 0.1302 0.0274 1.0000 Uiso R . . . . .
H31 H 0.2669 0.7551 0.1732 0.0227 1.0000 Uiso R . . . . .
H51 H 0.1257 0.7095 0.4135 0.0263 1.0000 Uiso R . . . . .
H52 H 0.0891 0.7801 0.3126 0.0277 1.0000 Uiso R . . . . .
H61 H 0.2371 0.8972 0.4182 0.0299 1.0000 Uiso R . . . . .
H62 H 0.2827 0.8804 0.3068 0.0283 1.0000 Uiso R . . . . .
H71 H 0.4615 0.8357 0.3949 0.0285 1.0000 Uiso R . . . . .
H72 H 0.3872 0.7493 0.4744 0.0270 1.0000 Uiso R . . . . .
H91 H 0.2902 0.5526 0.4211 0.0236 1.0000 Uiso R . . . . .
H92 H 0.3381 0.4813 0.3218 0.0236 1.0000 Uiso R . . . . .
H101 H 0.5515 0.5723 0.4373 0.0309 1.0000 Uiso R . . . . .
H102 H 0.5716 0.5294 0.3229 0.0290 1.0000 Uiso R . . . . .
H111 H -0.0413 0.5974 0.3171 0.0250 1.0000 Uiso R . . . . .
H112 H -0.0621 0.4911 0.2332 0.0248 1.0000 Uiso R . . . . .
H131 H -0.1326 0.5043 0.4572 0.0305 1.0000 Uiso R . . . . .
H141 H -0.1330 0.3521 0.5819 0.0397 1.0000 Uiso R . . . . .
H151 H -0.0092 0.1730 0.5587 0.0401 1.0000 Uiso R . . . . .
H161 H 0.1211 0.1502 0.4219 0.0363 1.0000 Uiso R . . . . .
H171 H 0.1291 0.3049 0.3021 0.0288 1.0000 Uiso R . . . . .

loop_
_atom_site_aniso_label
_atom_site_aniso_U_11
_atom_site_aniso_U_22
_atom_site_aniso_U_33
_atom_site_aniso_U_23
_atom_site_aniso_U_13
_atom_site_aniso_U_12
Cl1 0.01878(19) 0.0410(2) 0.0473(3) 0.00708(19) 0.00070(17) -0.00315(16)
O1 0.0192(5) 0.0295(6) 0.0151(5) 0.0026(4) 0.0009(4) -0.0042(4)
O2 0.0327(6) 0.0279(5) 0.0225(5) -0.0066(5) -0.0012(5) -0.0078(5)
N1 0.0188(6) 0.0203(6) 0.0163(6) -0.0005(5) 0.0001(5) -0.0027(5)
C1 0.0251(7) 0.0190(6) 0.0172(6) 0.0011(5) -0.0010(6) 0.0000(6)
C2 0.0261(8) 0.0271(7) 0.0162(6) -0.0014(6) 0.0033(6) -0.0035(6)
C3 0.0213(8) 0.0215(7) 0.0156(6) 0.0020(5) -0.0019(6) -0.0025(5)
C4 0.0183(7) 0.0187(7) 0.0148(7) 0.0008(5) -0.0013(5) -0.0005(5)
C5 0.0194(7) 0.0220(7) 0.0232(7) -0.0037(6) -0.0020(6) 0.0039(6)
C6 0.0254(8) 0.0208(7) 0.0257(7) -0.0059(6) -0.0042(6) 0.0016(6)
C7 0.0214(8) 0.0262(8) 0.0212(7) -0.0025(6) -0.0023(6) -0.0013(6)
C8 0.0201(7) 0.0238(7) 0.0148(6) 0.0037(6) -0.0004(6) -0.0003(6)
C9 0.0202(7) 0.0206(6) 0.0161(6) 0.0039(5) 0.0002(6) 0.0005(6)
C10 0.0216(8) 0.0271(7) 0.0279(8) 0.0030(6) -0.0004(6) 0.0014(6)
C11 0.0177(7) 0.0218(7) 0.0228(7) 0.0000(6) 0.0003(6) -0.0004(6)
C12 0.0190(7) 0.0196(7) 0.0181(7) -0.0027(5) -0.0012(5) -0.0031(5)
C13 0.0229(7) 0.0299(8) 0.0215(7) -0.0050(6) 0.0021(6) -0.0013(6)
C14 0.0291(9) 0.0470(10) 0.0221(7) 0.0022(7) 0.0023(7) -0.0085(8)
C15 0.0376(9) 0.0325(9) 0.0270(8) 0.0101(7) -0.0060(7) -0.0125(8)
C16 0.0314(9) 0.0211(7) 0.0362(9) -0.0004(7) -0.0090(7) -0.0004(7)
C17 0.0247(7) 0.0233(7) 0.0224(7) -0.0039(6) 0.0006(6) -0.0004(6)

loop_
_atom_type_symbol
_atom_type_scat_dispersion_real
_atom_type_scat_dispersion_imag
_atom_type_scat_Cromer_Mann_a1
_atom_type_scat_Cromer_Mann_b1
_atom_type_scat_Cromer_Mann_a2
_atom_type_scat_Cromer_Mann_b2
_atom_type_scat_Cromer_Mann_a3
_atom_type_scat_Cromer_Mann_b3
_atom_type_scat_Cromer_Mann_a4
_atom_type_scat_Cromer_Mann_b4
_atom_type_scat_Cromer_Mann_c
_atom_type_scat_source
C 0.0181 0.0091 2.3100 20.8439 1.0200 10.2075 1.5886 0.5687 0.8650 51.6512 0.2156 'International Tables Vol C 4.2.6.8 and 6.1.1.4'
H 0.0000 0.0000 0.4930 10.5109 0.3229 26.1257 0.1402 3.1424 0.0408 57.7998 0.0030 'International Tables Vol C 4.2.6.8 and 6.1.1.4'
Cl 0.3639 0.7018 11.4604 0.0104 7.1964 1.1662 6.2556 18.5194 1.6455 47.7784 -9.5574 'International Tables Vol C 4.2.6.8 and 6.1.1.4'
N 0.0311 0.0180 12.2126 0.0057 3.1322 9.8933 2.0125 28.9975 1.1663 0.5826 -11.5290 'International Tables Vol C 4.2.6.8 and 6.1.1.4'
O 0.0492 0.0322 3.0485 13.2771 2.2868 5.7011 1.5463 0.3239 0.8670 32.9089 0.2508 'International Tables Vol C 4.2.6.8 and 6.1.1.4'

loop_
_geom_angle_atom_site_label_1
_geom_angle_site_symmetry_1
_geom_angle_atom_site_label_2
_geom_angle_site_symmetry_2
_geom_angle_atom_site_label_3
_geom_angle_site_symmetry_3
_geom_angle
_geom_angle_publ_flag
C3 . O1 . C8 . 108.24(11) yes
C1 . N1 . C4 . 113.45(12) yes
C1 . N1 . C11 . 122.52(13) yes
C4 . N1 . C11 . 123.98(12) yes
N1 . C1 . O2 . 124.68(15) yes
N1 . C1 . C2 . 108.39(13) yes
O2 . C1 . C2 . 126.93(14) yes
C1 . C2 . C3 . 103.81(12) yes
C1 . C2 . H21 . 111.9 no
C3 . C2 . H21 . 112.1 no
C1 . C2 . H22 . 110.6 no
C3 . C2 . H22 . 108.9 no
H21 . C2 . H22 . 109.4 no
C2 . C3 . O1 . 115.12(13) yes
C2 . C3 . C4 . 104.26(12) yes
O1 . C3 . C4 . 106.41(11) yes
C2 . C3 . H31 . 111.6 no
O1 . C3 . H31 . 107.9 no
C4 . C3 . H31 . 111.4 no
C3 . C4 . N1 . 102.84(11) yes
C3 . C4 . C5 . 113.23(12) yes
N1 . C4 . C5 . 114.70(12) yes
C3 . C4 . C9 . 100.55(11) yes
N1 . C4 . C9 . 116.06(12) yes
C5 . C4 . C9 . 108.55(12) yes
C4 . C5 . C6 . 109.52(12) yes
C4 . C5 . H51 . 110.0 no
C6 . C5 . H51 . 109.1 no
C4 . C5 . H52 . 109.9 no
C6 . C5 . H52 . 109.9 no
H51 . C5 . H52 . 108.4 no
C5 . C6 . C7 . 112.85(13) yes
C5 . C6 . H61 . 109.4 no
C7 . C6 . H61 . 110.0 no
C5 . C6 . H62 . 107.5 no
C7 . C6 . H62 . 108.3 no
H61 . C6 . H62 . 108.8 no
C6 . C7 . C8 . 111.56(12) yes
C6 . C7 . H71 . 108.7 no
C8 . C7 . H71 . 108.1 no
C6 . C7 . H72 . 111.4 no
C8 . C7 . H72 . 107.3 no
H71 . C7 . H72 . 109.7 no
C7 . C8 . O1 . 110.38(12) yes
C7 . C8 . C9 . 109.41(12) yes
O1 . C8 . C9 . 103.24(11) yes
C7 . C8 . C10 . 113.70(13) yes
O1 . C8 . C10 . 108.38(12) yes
C9 . C8 . C10 . 111.23(13) yes
C4 . C9 . C8 . 98.76(11) yes
C4 . C9 . H91 . 113.4 no
C8 . C9 . H91 . 111.0 no
C4 . C9 . H92 . 110.9 no
C8 . C9 . H92 . 111.9 no
H91 . C9 . H92 . 110.4 no
C8 . C10 . Cl1 . 113.08(11) yes
C8 . C10 . H101 . 109.8 no
Cl1 . C10 . H101 . 108.4 no
C8 . C10 . H102 . 110.7 no
Cl1 . C10 . H102 . 104.5 no
H101 . C10 . H102 . 110.3 no
N1 . C11 . C12 . 114.97(12) yes
N1 . C11 . H111 . 108.3 no
C12 . C11 . H111 . 107.8 no
N1 . C11 . H112 . 106.5 no
C12 . C11 . H112 . 108.7 no
H111 . C11 . H112 . 110.6 no
C11 . C12 . C13 . 119.17(14) yes
C11 . C12 . C17 . 121.88(13) yes
C13 . C12 . C17 . 118.87(14) yes
C12 . C13 . C14 . 120.40(16) yes
C12 . C13 . H131 . 119.3 no
C14 . C13 . H131 . 120.3 no
C13 . C14 . C15 . 120.29(16) yes
C13 . C14 . H141 . 119.0 no
C15 . C14 . H141 . 120.7 no
C14 . C15 . C16 . 119.88(15) yes
C14 . C15 . H151 . 120.5 no
C16 . C15 . H151 . 119.6 no
C15 . C16 . C17 . 120.31(16) yes
C15 . C16 . H161 . 120.7 no
C17 . C16 . H161 . 119.0 no
C12 . C17 . C16 . 120.21(15) yes
C12 . C17 . H171 . 120.0 no
C16 . C17 . H171 . 119.8 no

loop_
_geom_bond_atom_site_label_1
_geom_bond_site_symmetry_1
_geom_bond_atom_site_label_2
_geom_bond_site_symmetry_2
_geom_bond_distance
_geom_bond_publ_flag
Cl1 . C10 . 1.8026(17) yes
O1 . C3 . 1.4350(18) yes
O1 . C8 . 1.4540(17) yes
O2 . C1 . 1.2259(19) yes
N1 . C1 . 1.3622(19) yes
N1 . C4 . 1.4593(18) yes
N1 . C11 . 1.4516(19) yes
C1 . C2 . 1.516(2) yes
C2 . C3 . 1.529(2) yes
C2 . H21 . 0.959 no
C2 . H22 . 0.965 no
C3 . C4 . 1.541(2) yes
C3 . H31 . 0.984 no
C4 . C5 . 1.528(2) yes
C4 . C9 . 1.5373(19) yes
C5 . C6 . 1.537(2) yes
C5 . H51 . 0.990 no
C5 . H52 . 0.976 no
C6 . C7 . 1.533(2) yes
C6 . H61 . 0.974 no
C6 . H62 . 0.967 no
C7 . C8 . 1.533(2) yes
C7 . H71 . 0.969 no
C7 . H72 . 0.996 no
C8 . C9 . 1.529(2) yes
C8 . C10 . 1.509(2) yes
C9 . H91 . 0.975 no
C9 . H92 . 0.988 no
C10 . H101 . 0.981 no
C10 . H102 . 0.987 no
C11 . C12 . 1.514(2) yes
C11 . H111 . 0.980 no
C11 . H112 . 0.981 no
C12 . C13 . 1.392(2) yes
C12 . C17 . 1.392(2) yes
C13 . C14 . 1.387(2) yes
C13 . H131 . 0.943 no
C14 . C15 . 1.376(3) yes
C14 . H141 . 0.961 no
C15 . C16 . 1.381(3) yes
C15 . H151 . 0.898 no
C16 . C17 . 1.388(2) yes
C16 . H161 . 0.922 no
C17 . H171 . 0.942 no

loop_
_geom_contact_atom_site_label_1
_geom_contact_atom_site_label_2
_geom_contact_distance
_geom_contact_site_symmetry_1
_geom_contact_site_symmetry_2
_geom_contact_publ_flag
Cl1 O1 3.1324(11) . . no
O1 C14 3.298(2) . 4_564 no
O1 C15 3.234(2) . 4_564 no
O2 C5 3.3932(19) . 3_545 no
O2 C16 3.413(2) . 3_555 no
C1 C17 3.587(2) . . no
C1 C16 3.364(2) . 3_555 no
C1 C15 3.534(2) . 3_555 no
C2 C15 3.505(2) . 4_564 no
C2 C14 3.548(2) . 4_564 no
C3 C15 3.482(2) . 4_564 no

loop_
_geom_torsion_atom_site_label_1
_geom_torsion_atom_site_label_2
_geom_torsion_atom_site_label_3
_geom_torsion_atom_site_label_4
_geom_torsion
_geom_torsion_site_symmetry_1
_geom_torsion_site_symmetry_2
_geom_torsion_site_symmetry_3
_geom_torsion_site_symmetry_4
_geom_torsion_publ_flag
C8 O1 C3 C2 -115.34(13) . . . . no
C8 O1 C3 C4 -0.40(15) . . . . no
C3 O1 C8 C7 -87.70(14) . . . . no
C3 O1 C8 C9 29.14(15) . . . . no
C3 O1 C8 C10 147.19(13) . . . . no
C4 N1 C1 O2 177.53(14) . . . . no
C4 N1 C1 C2 -2.25(17) . . . . no
C11 N1 C1 O2 -5.0(2) . . . . no
C11 N1 C1 C2 175.19(13) . . . . no
C1 N1 C4 C3 18.11(16) . . . . no
C1 N1 C4 C5 141.49(13) . . . . no
C1 N1 C4 C9 -90.58(15) . . . . no
C11 N1 C4 C3 -159.28(13) . . . . no
C11 N1 C4 C5 -35.90(19) . . . . no
C11 N1 C4 C9 92.03(16) . . . . no
C1 N1 C11 C12 104.87(16) . . . . no
C4 N1 C11 C12 -77.97(18) . . . . no
O2 C1 C2 C3 165.43(15) . . . . no
N1 C1 C2 C3 -14.81(16) . . . . no
C1 C2 C3 O1 141.11(13) . . . . no
C1 C2 C3 C4 24.94(15) . . . . no
O1 C3 C4 N1 -148.07(12) . . . . no
O1 C3 C4 C5 87.58(14) . . . . no
O1 C3 C4 C9 -28.02(14) . . . . no
C2 C3 C4 N1 -25.97(15) . . . . no
C2 C3 C4 C5 -150.32(12) . . . . no
C2 C3 C4 C9 94.08(13) . . . . no
N1 C4 C5 C6 -164.09(12) . . . . no
C3 C4 C5 C6 -46.46(16) . . . . no
C9 C4 C5 C6 64.28(15) . . . . no
N1 C4 C9 C8 153.71(12) . . . . no
C3 C4 C9 C8 43.67(13) . . . . no
C5 C4 C9 C8 -75.39(13) . . . . no
C4 C5 C6 C7 -45.80(17) . . . . no
C5 C6 C7 C8 43.60(17) . . . . no
C6 C7 C8 O1 53.70(16) . . . . no
C6 C7 C8 C9 -59.25(16) . . . . no
C6 C7 C8 C10 175.73(13) . . . . no
O1 C8 C9 C4 -45.37(13) . . . . no
C7 C8 C9 C4 72.15(14) . . . . no
C10 C8 C9 C4 -161.41(12) . . . . no
O1 C8 C10 Cl1 64.19(15) . . . . no
C7 C8 C10 Cl1 -58.94(16) . . . . no
C9 C8 C10 Cl1 177.01(11) . . . . no
N1 C11 C12 C13 142.24(14) . . . . no
N1 C11 C12 C17 -41.3(2) . . . . no
C11 C12 C13 C14 176.98(15) . . . . no
C17 C12 C13 C14 0.4(2) . . . . no
C11 C12 C17 C16 -175.44(15) . . . . no
C13 C12 C17 C16 1.1(2) . . . . no
C12 C13 C14 C15 -1.7(3) . . . . no
C13 C14 C15 C16 1.6(3) . . . . no
C14 C15 C16 C17 -0.1(3) . . . . no
C15 C16 C17 C12 -1.2(3) . . . . no
